data_7051888
loop_
_publ_author_name
'Burchell, Tara J.'
'Enright, Gary D.'
'Ripmeester, John A.'

_publ_section_title
;
 Guest capture, storage and removal in the TATM host framework: a
 single-crystal study
;
_journal_issue 5
_journal_name_full 'New Journal of Chemistry'
_journal_page_first 864
_journal_paper_doi 10.1039/b718592h
_journal_volume 32
_journal_year 2008
_chemical_formula_moiety '2(C19H16O3S3) 0.60(C3H6O1)'
_chemical_formula_sum 'C39.8 H35.6 O6.6 S6'
_chemical_formula_weight 811.84
_chemical_name_systematic
;
?
;
_space_group_IT_number 2
_symmetry_cell_setting triclinic
_symmetry_space_group_name_Hall '-P 1'
_symmetry_space_group_name_H-M 'P -1'
_atom_sites_solution_hydrogens geom
_atom_sites_solution_primary direct
_atom_sites_solution_secondary difmap
_audit_creation_method SHELXL-97
_cell_angle_alpha 95.345(6)
_cell_angle_beta 107.251(6)
_cell_angle_gamma 95.810(6)
_cell_formula_units_Z 1
_cell_length_a 8.032(4)
_cell_length_b 10.645(5)
_cell_length_c 12.144(6)
_cell_measurement_reflns_used 4120
_cell_measurement_temperature 125(2)
_cell_measurement_theta_max 25.93
_cell_measurement_theta_min 2.68
_cell_volume 978.2(8)
_computing_cell_refinement 'SAINT (Bruker 2001)'
_computing_data_collection SMART
_computing_data_reduction 'SAINT (Bruker 2001)'
_computing_structure_refinement 'SHELXL-97 (Sheldrick, 1997)'
_computing_structure_solution 'SHELXS-97 (Sheldrick, 1990)'
_diffrn_ambient_temperature 125(2)
_diffrn_measured_fraction_theta_full 0.996
_diffrn_measured_fraction_theta_max 0.996
_diffrn_measurement_device_type 'Bruker SMART 1000 CCD'
_diffrn_measurement_method '/w scans'
_diffrn_radiation_monochromator graphite
_diffrn_radiation_source 'fine-focus sealed tube'
_diffrn_radiation_type MoK\a
_diffrn_radiation_wavelength 0.71073
_diffrn_reflns_av_R_equivalents 0.0428
_diffrn_reflns_av_sigmaI/netI 0.0513
_diffrn_reflns_limit_h_max 10
_diffrn_reflns_limit_h_min -10
_diffrn_reflns_limit_k_max 13
_diffrn_reflns_limit_k_min -13
_diffrn_reflns_limit_l_max 15
_diffrn_reflns_limit_l_min -15
_diffrn_reflns_number 10967
_diffrn_reflns_theta_full 26.37
_diffrn_reflns_theta_max 26.37
_diffrn_reflns_theta_min 2.68
_exptl_absorpt_coefficient_mu 0.397
_exptl_absorpt_correction_T_max 0.9539
_exptl_absorpt_correction_T_min 0.9107
_exptl_absorpt_correction_type multi-scan
_exptl_absorpt_process_details SADABS
_exptl_crystal_colour 'pale yellow'
_exptl_crystal_density_diffrn 1.378
_exptl_crystal_density_method 'not measured'
_exptl_crystal_description plate
_exptl_crystal_F_000 423
_exptl_crystal_size_max 0.24
_exptl_crystal_size_mid 0.16
_exptl_crystal_size_min 0.12
_refine_diff_density_max 0.596
_refine_diff_density_min -0.574
_refine_diff_density_rms 0.075
_refine_ls_extinction_method none
_refine_ls_goodness_of_fit_ref 1.149
_refine_ls_hydrogen_treatment mixed
_refine_ls_matrix_type full
_refine_ls_number_parameters 284
_refine_ls_number_reflns 3978
_refine_ls_number_restraints 0
_refine_ls_restrained_S_all 1.149
_refine_ls_R_factor_all 0.0791
_refine_ls_R_factor_gt 0.0594
_refine_ls_shift/su_max 0.000
_refine_ls_shift/su_mean 0.000
_refine_ls_structure_factor_coef Fsqd
_refine_ls_weighting_details 'calc w=1/[\s^2^(Fo^2^)+(0.0212P)^2^+2.2897P] where P=(Fo^2^+2Fc^2^)/3'
_refine_ls_weighting_scheme calc
_refine_ls_wR_factor_gt 0.1206
_refine_ls_wR_factor_ref 0.1267
_reflns_number_gt 3134
_reflns_number_total 3978
_reflns_threshold_expression >2sigma(I)
_cod_data_source_file b718592h.txt
_cod_data_source_block 1c
_cod_original_formula_sum 'C39.80 H35.60 O6.60 S6'
_cod_database_code 7051888

loop_
_symmetry_equiv_pos_as_xyz
'x, y, z'
'-x, -y, -z'

loop_
_atom_site_label
_atom_site_type_symbol
_atom_site_fract_x
_atom_site_fract_y
_atom_site_fract_z
_atom_site_U_iso_or_equiv
_atom_site_adp_type
_atom_site_occupancy
_atom_site_symmetry_multiplicity
_atom_site_calc_flag
_atom_site_refinement_flags
_atom_site_disorder_assembly
_atom_site_disorder_group
S1 S 0.25448(11) 0.54137(8) 0.49040(8) 0.0214(2) Uani 1 1 d . . .
S2 S 0.91472(11) 0.82807(8) 0.34117(8) 0.0235(2) Uani 1 1 d . . .
S3 S 0.07835(13) 0.80599(9) 0.00349(9) 0.0352(3) Uani 1 1 d . . .
O1 O 0.4412(3) 0.5363(2) 0.7413(2) 0.0309(6) Uani 1 1 d . . .
O2 O 1.1417(3) 1.0667(2) 0.3544(2) 0.0295(6) Uani 1 1 d . . .
O3 O 0.0241(4) 0.5776(3) -0.1668(2) 0.0474(8) Uani 1 1 d . . .
C1 C 0.4072(4) 0.8276(3) 0.3292(3) 0.0187(7) Uani 1 1 d . . .
H1A H 0.3719 0.9084 0.3586 0.022 Uiso 1 1 calc R . .
C2 C 0.3778(4) 0.7291(3) 0.4067(3) 0.0180(7) Uani 1 1 d . . .
C3 C 0.4792(4) 0.7402(3) 0.5249(3) 0.0181(7) Uani 1 1 d . . .
H3A H 0.5735 0.8065 0.5612 0.022 Uiso 1 1 calc R . .
C4 C 0.4281(4) 0.6462(3) 0.5820(3) 0.0191(7) Uani 1 1 d . . .
C5 C 0.2518(4) 0.6254(3) 0.3769(3) 0.0215(7) Uani 1 1 d . . .
C6 C 0.4990(4) 0.6269(3) 0.7036(3) 0.0249(8) Uani 1 1 d . . .
C7 C 0.6487(6) 0.7211(4) 0.7800(4) 0.0504(13) Uani 1 1 d . . .
H7A H 0.6399 0.7314 0.8590 0.076 Uiso 1 1 calc R . .
H7B H 0.6444 0.8032 0.7497 0.076 Uiso 1 1 calc R . .
H7C H 0.7602 0.6902 0.7815 0.076 Uiso 1 1 calc R . .
C8 C 0.6004(4) 0.8557(3) 0.3377(3) 0.0181(7) Uani 1 1 d . . .
C9 C 0.6881(4) 0.9787(3) 0.3449(3) 0.0195(7) Uani 1 1 d . . .
C10 C 0.8603(4) 0.9798(3) 0.3472(3) 0.0186(7) Uani 1 1 d . . .
C11 C 0.7081(4) 0.7653(3) 0.3355(3) 0.0209(7) Uani 1 1 d . . .
C12 C 0.9942(4) 1.0865(3) 0.3532(3) 0.0222(7) Uani 1 1 d . . .
C13 C 0.9436(5) 1.2173(3) 0.3547(4) 0.0345(9) Uani 1 1 d . . .
H13A H 1.0491 1.2798 0.3718 0.052 Uiso 1 1 calc R . .
H13B H 0.8862 1.2320 0.4147 0.052 Uiso 1 1 calc R . .
H13C H 0.8621 1.2260 0.2786 0.052 Uiso 1 1 calc R . .
C14 C 0.2955(4) 0.7924(3) 0.2030(3) 0.0203(7) Uani 1 1 d . . .
C15 C 0.2968(4) 0.6798(3) 0.1307(3) 0.0220(7) Uani 1 1 d . . .
H15A H 0.3681 0.6158 0.1565 0.026 Uiso 1 1 calc R . .
C16 C 0.1847(4) 0.6732(3) 0.0199(3) 0.0246(8) Uani 1 1 d . . .
C17 C 0.1838(4) 0.8690(4) 0.1450(3) 0.0262(8) Uani 1 1 d . . .
C18 C 0.1399(5) 0.5706(4) -0.0776(3) 0.0295(9) Uani 1 1 d . . .
C19 C 0.2386(5) 0.4593(4) -0.0646(3) 0.0363(9) Uani 1 1 d . . .
H19A H 0.1599 0.3823 -0.1071 0.054 Uiso 1 1 calc R . .
H19B H 0.2838 0.4492 0.0179 0.054 Uiso 1 1 calc R . .
H19C H 0.3371 0.4730 -0.0962 0.054 Uiso 1 1 calc R . .
H5 H 0.172(5) 0.599(4) 0.309(3) 0.026(10) Uiso 1 1 d . . .
H9 H 0.635(4) 1.048(3) 0.347(3) 0.013(8) Uiso 1 1 d . . .
H11 H 0.683(5) 0.678(4) 0.337(3) 0.023(9) Uiso 1 1 d . . .
H17 H 0.162(5) 0.946(4) 0.171(3) 0.029(11) Uiso 1 1 d . . .
C51 C 0.420(2) 1.0571(18) 0.9656(18) 0.042(4) Uani 0.30 1 d P A -1
H51A H 0.3294 1.0687 0.8942 0.064 Uiso 0.30 1 calc PR A -1
H51B H 0.5212 1.1231 0.9809 0.064 Uiso 0.30 1 calc PR A -1
H51C H 0.3718 1.0635 1.0310 0.064 Uiso 0.30 1 calc PR A -1
C50 C 0.478(2) 0.9267(15) 0.9514(13) 0.041(3) Uani 0.30 1 d P A -1
O50 O 0.4016(16) 0.8498(12) 0.8683(10) 0.061(3) Uani 0.30 1 d P A -1
C52 C 0.637(3) 0.893(2) 1.0460(17) 0.051(5) Uani 0.30 1 d P A -1
H52A H 0.6066 0.8855 1.1177 0.077 Uiso 0.30 1 calc PR A -1
H52B H 0.7375 0.9593 1.0610 0.077 Uiso 0.30 1 calc PR A -1
H52C H 0.6685 0.8111 1.0192 0.077 Uiso 0.30 1 calc PR A -1

loop_
_atom_site_aniso_label
_atom_site_aniso_U_11
_atom_site_aniso_U_22
_atom_site_aniso_U_33
_atom_site_aniso_U_23
_atom_site_aniso_U_13
_atom_site_aniso_U_12
S1 0.0157(4) 0.0162(4) 0.0282(5) -0.0026(3) 0.0045(3) -0.0048(3)
S2 0.0144(4) 0.0186(4) 0.0353(5) 0.0009(4) 0.0058(4) 0.0002(3)
S3 0.0284(5) 0.0323(5) 0.0299(5) 0.0055(4) -0.0121(4) -0.0018(4)
O1 0.0298(14) 0.0265(14) 0.0335(15) 0.0086(11) 0.0060(12) -0.0032(11)
O2 0.0167(12) 0.0257(13) 0.0396(16) -0.0042(11) 0.0052(11) -0.0080(10)
O3 0.0488(18) 0.0404(17) 0.0308(16) 0.0020(13) -0.0152(14) -0.0095(14)
C1 0.0155(16) 0.0166(16) 0.0192(17) -0.0025(13) -0.0001(13) 0.0014(12)
C2 0.0114(15) 0.0182(16) 0.0217(17) -0.0031(13) 0.0033(13) 0.0003(12)
C3 0.0115(15) 0.0162(16) 0.0227(17) -0.0017(13) 0.0009(13) 0.0012(12)
C4 0.0095(14) 0.0159(16) 0.0273(18) -0.0025(13) 0.0017(13) -0.0017(12)
C5 0.0144(16) 0.0206(17) 0.0255(19) -0.0037(14) 0.0036(14) -0.0020(13)
C6 0.0190(17) 0.0208(18) 0.031(2) 0.0037(15) 0.0025(15) 0.0020(14)
C7 0.041(3) 0.056(3) 0.031(2) 0.014(2) -0.0161(19) -0.024(2)
C8 0.0151(15) 0.0183(16) 0.0157(16) 0.0001(13) -0.0013(12) -0.0005(13)
C9 0.0143(16) 0.0196(17) 0.0201(17) 0.0006(13) -0.0004(13) 0.0007(13)
C10 0.0171(16) 0.0159(16) 0.0191(17) 0.0012(13) 0.0008(13) 0.0009(13)
C11 0.0147(16) 0.0170(17) 0.0277(19) 0.0016(14) 0.0032(14) -0.0021(13)
C12 0.0168(17) 0.0222(17) 0.0211(18) -0.0036(14) 0.0000(14) -0.0036(13)
C13 0.032(2) 0.0216(19) 0.045(2) 0.0021(17) 0.0087(18) -0.0047(16)
C14 0.0098(15) 0.0245(18) 0.0223(18) 0.0043(14) -0.0002(13) -0.0032(13)
C15 0.0125(15) 0.0240(18) 0.0252(18) 0.0011(14) 0.0018(13) -0.0035(13)
C16 0.0173(17) 0.0279(19) 0.0222(18) 0.0043(15) -0.0006(14) -0.0071(14)
C17 0.0166(17) 0.026(2) 0.029(2) 0.0035(16) -0.0015(15) -0.0023(15)
C18 0.0258(19) 0.033(2) 0.0225(19) 0.0040(15) 0.0017(15) -0.0132(16)
C19 0.036(2) 0.040(2) 0.027(2) -0.0049(17) 0.0066(17) -0.0022(18)
C51 0.033(11) 0.052(12) 0.049(12) -0.003(9) 0.027(10) 0.003(8)
C50 0.048(9) 0.052(10) 0.021(8) 0.007(7) 0.011(7) 0.000(7)
O50 0.060(7) 0.068(8) 0.047(7) -0.004(6) 0.008(6) 0.012(6)
C52 0.036(11) 0.080(17) 0.036(9) 0.003(10) 0.007(8) 0.018(9)

loop_
_atom_type_symbol
_atom_type_description
_atom_type_scat_dispersion_real
_atom_type_scat_dispersion_imag
_atom_type_scat_source
C C 0.0033 0.0016 'International Tables Vol C Tables 4.2.6.8 and 6.1.1.4'
H H 0.0000 0.0000 'International Tables Vol C Tables 4.2.6.8 and 6.1.1.4'
O O 0.0106 0.0060 'International Tables Vol C Tables 4.2.6.8 and 6.1.1.4'
S S 0.1246 0.1234 'International Tables Vol C Tables 4.2.6.8 and 6.1.1.4'

loop_
_geom_angle_atom_site_label_1
_geom_angle_atom_site_label_2
_geom_angle_atom_site_label_3
_geom_angle
_geom_angle_site_symmetry_1
_geom_angle_site_symmetry_3
_geom_angle_publ_flag
C5 S1 C4 91.19(17) . . ?
C11 S2 C10 91.49(17) . . ?
C17 S3 C16 91.77(18) . . ?
C14 C1 C2 113.4(3) . . ?
C14 C1 C8 110.2(3) . . ?
C2 C1 C8 111.7(3) . . ?
C14 C1 H1A 107.1 . . ?
C2 C1 H1A 107.1 . . ?
C8 C1 H1A 107.1 . . ?
C5 C2 C3 111.3(3) . . ?
C5 C2 C1 126.9(3) . . ?
C3 C2 C1 121.7(3) . . ?
C4 C3 C2 113.3(3) . . ?
C4 C3 H3A 123.3 . . ?
C2 C3 H3A 123.3 . . ?
C3 C4 C6 129.1(3) . . ?
C3 C4 S1 111.2(2) . . ?
C6 C4 S1 119.7(2) . . ?
C2 C5 S1 112.9(3) . . ?
C2 C5 H5 129(2) . . ?
S1 C5 H5 119(2) . . ?
O1 C6 C4 121.4(3) . . ?
O1 C6 C7 120.8(3) . . ?
C4 C6 C7 117.7(3) . . ?
C6 C7 H7A 109.5 . . ?
C6 C7 H7B 109.5 . . ?
H7A C7 H7B 109.5 . . ?
C6 C7 H7C 109.5 . . ?
H7A C7 H7C 109.5 . . ?
H7B C7 H7C 109.5 . . ?
C11 C8 C9 111.7(3) . . ?
C11 C8 C1 124.5(3) . . ?
C9 C8 C1 123.8(3) . . ?
C10 C9 C8 113.2(3) . . ?
C10 C9 H9 124(2) . . ?
C8 C9 H9 122(2) . . ?
C9 C10 C12 130.3(3) . . ?
C9 C10 S2 110.9(2) . . ?
C12 C10 S2 118.9(3) . . ?
C8 C11 S2 112.7(3) . . ?
C8 C11 H11 127(2) . . ?
S2 C11 H11 120(2) . . ?
O2 C12 C10 120.0(3) . . ?
O2 C12 C13 121.8(3) . . ?
C10 C12 C13 118.3(3) . . ?
C12 C13 H13A 109.5 . . ?
C12 C13 H13B 109.5 . . ?
H13A C13 H13B 109.5 . . ?
C12 C13 H13C 109.5 . . ?
H13A C13 H13C 109.5 . . ?
H13B C13 H13C 109.5 . . ?
C17 C14 C15 111.9(3) . . ?
C17 C14 C1 122.8(3) . . ?
C15 C14 C1 125.3(3) . . ?
C16 C15 C14 113.1(3) . . ?
C16 C15 H15A 123.5 . . ?
C14 C15 H15A 123.5 . . ?
C15 C16 C18 129.9(3) . . ?
C15 C16 S3 110.9(3) . . ?
C18 C16 S3 119.1(3) . . ?
C14 C17 S3 112.4(3) . . ?
C14 C17 H17 129(3) . . ?
S3 C17 H17 119(2) . . ?
O3 C18 C16 120.1(4) . . ?
O3 C18 C19 121.2(4) . . ?
C16 C18 C19 118.7(3) . . ?
C18 C19 H19A 109.5 . . ?
C18 C19 H19B 109.5 . . ?
H19A C19 H19B 109.5 . . ?
C18 C19 H19C 109.5 . . ?
H19A C19 H19C 109.5 . . ?
H19B C19 H19C 109.5 . . ?
O50 C50 C51 121.1(16) . . ?
O50 C50 C52 119.6(16) . . ?
C51 C50 C52 119.3(18) . . ?

loop_
_geom_bond_atom_site_label_1
_geom_bond_atom_site_label_2
_geom_bond_distance
_geom_bond_site_symmetry_2
_geom_bond_publ_flag
S1 C5 1.707(4) . ?
S1 C4 1.721(3) . ?
S2 C11 1.705(3) . ?
S2 C10 1.716(3) . ?
S3 C17 1.711(4) . ?
S3 C16 1.722(4) . ?
O1 C6 1.214(4) . ?
O2 C12 1.220(4) . ?
O3 C18 1.214(4) . ?
C1 C14 1.518(4) . ?
C1 C2 1.518(5) . ?
C1 C8 1.521(5) . ?
C1 H1A 1.0000 . ?
C2 C5 1.363(5) . ?
C2 C3 1.412(4) . ?
C3 C4 1.366(5) . ?
C3 H3A 0.9500 . ?
C4 C6 1.458(5) . ?
C5 H5 0.88(4) . ?
C6 C7 1.495(5) . ?
C7 H7A 0.9800 . ?
C7 H7B 0.9800 . ?
C7 H7C 0.9800 . ?
C8 C11 1.361(5) . ?
C8 C9 1.405(5) . ?
C9 C10 1.374(5) . ?
C9 H9 0.90(3) . ?
C10 C12 1.464(5) . ?
C11 H11 0.93(4) . ?
C12 C13 1.489(5) . ?
C13 H13A 0.9800 . ?
C13 H13B 0.9800 . ?
C13 H13C 0.9800 . ?
C14 C17 1.359(5) . ?
C14 C15 1.421(5) . ?
C15 C16 1.370(5) . ?
C15 H15A 0.9500 . ?
C16 C18 1.466(5) . ?
C17 H17 0.90(4) . ?
C18 C19 1.486(6) . ?
C19 H19A 0.9800 . ?
C19 H19B 0.9800 . ?
C19 H19C 0.9800 . ?
C51 C50 1.52(2) . ?
C51 H51A 0.9800 . ?
C51 H51B 0.9800 . ?
C51 H51C 0.9800 . ?
C50 O50 1.201(18) . ?
C50 C52 1.55(2) . ?
C52 H52A 0.9800 . ?
C52 H52B 0.9800 . ?
C52 H52C 0.9800 . ?

loop_
_geom_torsion_atom_site_label_1
_geom_torsion_atom_site_label_2
_geom_torsion_atom_site_label_3
_geom_torsion_atom_site_label_4
_geom_torsion
_geom_torsion_site_symmetry_1
_geom_torsion_site_symmetry_2
_geom_torsion_site_symmetry_3
_geom_torsion_site_symmetry_4
_geom_torsion_publ_flag
C14 C1 C2 C5 -8.0(5) . . . . ?
C8 C1 C2 C5 -133.2(3) . . . . ?
C14 C1 C2 C3 175.1(3) . . . . ?
C8 C1 C2 C3 49.9(4) . . . . ?
C5 C2 C3 C4 -0.3(4) . . . . ?
C1 C2 C3 C4 177.0(3) . . . . ?
C2 C3 C4 C6 -179.2(3) . . . . ?
C2 C3 C4 S1 0.4(4) . . . . ?
C5 S1 C4 C3 -0.3(3) . . . . ?
C5 S1 C4 C6 179.3(3) . . . . ?
C3 C2 C5 S1 0.1(4) . . . . ?
C1 C2 C5 S1 -177.0(3) . . . . ?
C4 S1 C5 C2 0.1(3) . . . . ?
C3 C4 C6 O1 -178.5(3) . . . . ?
S1 C4 C6 O1 2.0(5) . . . . ?
C3 C4 C6 C7 0.0(6) . . . . ?
S1 C4 C6 C7 -179.5(3) . . . . ?
C14 C1 C8 C11 -82.0(4) . . . . ?
C2 C1 C8 C11 45.0(4) . . . . ?
C14 C1 C8 C9 95.8(4) . . . . ?
C2 C1 C8 C9 -137.2(3) . . . . ?
C11 C8 C9 C10 0.5(4) . . . . ?
C1 C8 C9 C10 -177.6(3) . . . . ?
C8 C9 C10 C12 179.4(3) . . . . ?
C8 C9 C10 S2 -0.3(4) . . . . ?
C11 S2 C10 C9 0.1(3) . . . . ?
C11 S2 C10 C12 -179.7(3) . . . . ?
C9 C8 C11 S2 -0.4(4) . . . . ?
C1 C8 C11 S2 177.6(3) . . . . ?
C10 S2 C11 C8 0.2(3) . . . . ?
C9 C10 C12 O2 180.0(3) . . . . ?
S2 C10 C12 O2 -0.4(4) . . . . ?
C9 C10 C12 C13 -1.5(5) . . . . ?
S2 C10 C12 C13 178.2(3) . . . . ?
C2 C1 C14 C17 123.4(4) . . . . ?
C8 C1 C14 C17 -110.5(4) . . . . ?
C2 C1 C14 C15 -58.3(4) . . . . ?
C8 C1 C14 C15 67.7(4) . . . . ?
C17 C14 C15 C16 -0.7(4) . . . . ?
C1 C14 C15 C16 -179.1(3) . . . . ?
C14 C15 C16 C18 -175.7(3) . . . . ?
C14 C15 C16 S3 0.6(4) . . . . ?
C17 S3 C16 C15 -0.3(3) . . . . ?
C17 S3 C16 C18 176.5(3) . . . . ?
C15 C14 C17 S3 0.4(4) . . . . ?
C1 C14 C17 S3 178.9(3) . . . . ?
C16 S3 C17 C14 -0.1(3) . . . . ?
C15 C16 C18 O3 173.0(4) . . . . ?
S3 C16 C18 O3 -3.0(5) . . . . ?
C15 C16 C18 C19 -6.9(6) . . . . ?
S3 C16 C18 C19 177.1(3) . . . . ?
H1A C1 C2 C5 109.9 . . . . ?
H1A C1 C8 C11 161.9 . . . . ?
H1A C1 C14 C17 5.6 . . . . ?
